data_4304387
loop_
_publ_author_name
'Xin-Yi Wang'
'Slavi C. Sevov'

_publ_section_title
;
Synthesis, Structures, and Magnetic Properties of Metal-Coordination
Polymers with Benzenepentacarboxylate Linkers
;
_journal_name_full 'Inorganic Chemistry'
_journal_page_first 1037
_journal_page_last 1043
_journal_paper_doi 10.1021/ic701893z
_journal_volume 47
_journal_year 2008
_chemical_formula_moiety '(C11 H O10), Zn3, (OH),3(H2O)'
_chemical_formula_sum 'C11 H8 O14 Zn3'
_chemical_formula_weight 560.28
_chemical_name_systematic
; 
 ? 
;
_space_group_IT_number 15
_symmetry_cell_setting monoclinic
_symmetry_space_group_name_Hall '-C 2yc'
_symmetry_space_group_name_H-M 'C 1 2/c 1'
_atom_sites_solution_hydrogens geom
_atom_sites_solution_primary direct
_atom_sites_solution_secondary difmap
_audit_creation_method SHELXL-97
_cell_angle_alpha 90.00
_cell_angle_beta 98.455(10)
_cell_angle_gamma 90.00
_cell_formula_units_Z 8
_cell_length_a 19.5418(10)
_cell_length_b 10.3220(10)
_cell_length_c 13.4660(10)
_cell_measurement_temperature 293(2)
_cell_volume 2686.7(4)
_computing_cell_refinement CAD4_(Enraf-Nonius,_1977
_computing_data_collection CAD4_(Enraf-Nonius,_1977
_computing_data_reduction SDS_Package_(Enraf-Nonius,_1985
_computing_molecular_graphics Diomand
_computing_publication_material 'SHELXL-97 (Sheldrick, 1997)'
_computing_structure_refinement 'SHELXL-97 (Sheldrick, 1997)'
_computing_structure_solution 'SHELXS-97 (Sheldrick, 1990)'
_diffrn_ambient_temperature 293(2)
_diffrn_measured_fraction_theta_full 0.997
_diffrn_measured_fraction_theta_max 0.997
_diffrn_measurement_device_type Enraf_Nonius_CAD4
_diffrn_measurement_method omega-2theta
_diffrn_radiation_monochromator graphite
_diffrn_radiation_source 'fine-focus sealed tube'
_diffrn_radiation_type MoK\a
_diffrn_radiation_wavelength 0.71073
_diffrn_reflns_av_R_equivalents 0.0227
_diffrn_reflns_av_sigmaI/netI 0.0407
_diffrn_reflns_limit_h_max 22
_diffrn_reflns_limit_h_min -23
_diffrn_reflns_limit_k_max 12
_diffrn_reflns_limit_k_min 0
_diffrn_reflns_limit_l_max 15
_diffrn_reflns_limit_l_min 0
_diffrn_reflns_number 2465
_diffrn_reflns_theta_full 24.99
_diffrn_reflns_theta_max 24.99
_diffrn_reflns_theta_min 2.11
_exptl_absorpt_coefficient_mu 5.409
_exptl_absorpt_correction_type none
_exptl_crystal_colour colorless
_exptl_crystal_density_diffrn 2.770
_exptl_crystal_density_meas ?
_exptl_crystal_density_method .
_exptl_crystal_description bar
_exptl_crystal_F_000 2208
_exptl_crystal_size_max 0.22
_exptl_crystal_size_mid 0.19
_exptl_crystal_size_min 0.18
_refine_diff_density_max 1.166
_refine_diff_density_min -0.827
_refine_diff_density_rms 0.167
_refine_ls_extinction_method none
_refine_ls_goodness_of_fit_ref 1.034
_refine_ls_hydrogen_treatment mixed
_refine_ls_matrix_type full
_refine_ls_number_parameters 278
_refine_ls_number_reflns 2354
_refine_ls_number_restraints 10
_refine_ls_restrained_S_all 1.032
_refine_ls_R_factor_all 0.0559
_refine_ls_R_factor_gt 0.0406
_refine_ls_shift/su_max 0.001
_refine_ls_shift/su_mean 0.000
_refine_ls_structure_factor_coef Fsqd
_refine_ls_weighting_details 'calc w=1/[\s^2^(Fo^2^)+(0.0657P)^2^+0.0000P] where P=(Fo^2^+2Fc^2^)/3'
_refine_ls_weighting_scheme calc
_refine_ls_wR_factor_gt 0.0983
_refine_ls_wR_factor_ref 0.1069
_reflns_number_gt 1866
_reflns_number_total 2354
_reflns_threshold_expression >2sigma(I)
_cod_data_source_file ic701893z-file003_2.cif
_cod_data_source_block ZnBPCA-2-Zn
_cod_database_code 4304387

loop_
_symmetry_equiv_pos_as_xyz
'x, y, z'
'-x, y, -z+1/2'
'x+1/2, y+1/2, z'
'-x+1/2, y+1/2, -z+1/2'
'-x, -y, -z'
'x, -y, z-1/2'
'-x+1/2, -y+1/2, -z'
'x+1/2, -y+1/2, z-1/2'

loop_
_atom_site_label
_atom_site_type_symbol
_atom_site_fract_x
_atom_site_fract_y
_atom_site_fract_z
_atom_site_U_iso_or_equiv
_atom_site_adp_type
_atom_site_occupancy
_atom_site_symmetry_multiplicity
_atom_site_calc_flag
_atom_site_refinement_flags
_atom_site_disorder_assembly
_atom_site_disorder_group
Zn1 Zn 0.33803(3) 0.09370(6) 0.17290(5) 0.01294(19) Uani 1 1 d . . .
Zn2 Zn 0.54301(3) 0.91506(6) 0.42138(5) 0.01188(19) Uani 1 1 d . . .
Zn3 Zn 0.66029(3) 0.75269(6) 0.34551(5) 0.0159(2) Uani 1 1 d . . .
O1 O 0.5709(2) 0.6533(4) 0.3564(4) 0.0214(10) Uani 1 1 d . . .
O2 O 0.48058(19) 0.7707(3) 0.3816(3) 0.0161(9) Uani 1 1 d . . .
O3 O 0.3365(2) 0.7357(3) 0.3039(3) 0.0146(8) Uani 1 1 d . . .
O4 O 0.3468(2) 0.6837(4) 0.4647(3) 0.0204(9) Uani 1 1 d . . .
O5 O 0.25555(18) 0.5082(4) 0.3107(3) 0.0158(9) Uani 1 1 d . . .
O6 O 0.2580(2) 0.3215(4) 0.3942(3) 0.0175(9) Uani 1 1 d . . .
O7 O 0.36999(19) 0.1459(4) 0.4906(3) 0.0146(8) Uani 1 1 d . . .
O8 O 0.3474(2) 0.1037(4) 0.3283(3) 0.0168(9) Uani 1 1 d . . .
O9 O 0.4996(2) 0.0871(3) 0.4256(3) 0.0148(9) Uani 1 1 d . . .
O10 O 0.56820(19) 0.1947(4) 0.3367(3) 0.0168(9) Uani 1 1 d . . .
O11 O 0.60653(19) 0.9227(3) 0.3175(3) 0.0119(8) Uani 1 1 d D . .
O12 O 0.7043(2) 0.5729(4) 0.3817(3) 0.0248(10) Uani 1 1 d D . .
O13 O 0.2959(2) 0.2803(4) 0.1632(3) 0.0193(9) Uani 1 1 d D . .
O14 O 0.3135(2) 0.0853(4) 0.0179(3) 0.0215(9) Uani 1 1 d D . .
C1 C 0.4687(3) 0.5406(5) 0.3672(4) 0.0111(11) Uani 1 1 d . . .
C2 C 0.3977(3) 0.5388(5) 0.3666(4) 0.0108(11) Uani 1 1 d . . .
C3 C 0.3644(3) 0.4197(5) 0.3704(4) 0.0102(11) Uani 1 1 d . . .
C4 C 0.4027(3) 0.3047(5) 0.3812(4) 0.0096(11) Uani 1 1 d . . .
C5 C 0.4737(3) 0.3084(5) 0.3789(4) 0.0082(11) Uani 1 1 d . . .
C6 C 0.5058(3) 0.4257(5) 0.3694(4) 0.0115(11) Uani 1 1 d . . .
H6 H 0.577(5) 0.593(9) 0.338(8) 0.065(11) Uiso 1 1 d . . .
C7 C 0.5099(3) 0.6642(5) 0.3683(4) 0.0113(11) Uani 1 1 d . . .
C8 C 0.3578(3) 0.6628(5) 0.3778(4) 0.0126(12) Uani 1 1 d . . .
C9 C 0.2870(3) 0.4154(5) 0.3584(4) 0.0128(12) Uani 1 1 d . . .
C10 C 0.3699(3) 0.1758(5) 0.3975(4) 0.0098(11) Uani 1 1 d . . .
C11 C 0.5179(3) 0.1881(5) 0.3799(4) 0.0094(11) Uani 1 1 d . . .
H11 H 0.586(4) 0.900(8) 0.251(3) 0.065(11) Uiso 1 1 d D . .
H13A H 0.300(4) 0.330(7) 0.106(4) 0.065(11) Uiso 1 1 d D . .
H12A H 0.726(3) 0.561(8) 0.323(3) 0.065(11) Uiso 1 1 d D . .
H12B H 0.742(3) 0.574(8) 0.436(3) 0.065(11) Uiso 1 1 d D . .
H13B H 0.2486(15) 0.276(8) 0.170(6) 0.065(11) Uiso 1 1 d D . .
H14A H 0.336(4) 0.015(4) -0.010(6) 0.065(11) Uiso 1 1 d D . .
H14B H 0.333(4) 0.162(4) -0.004(6) 0.065(11) Uiso 1 1 d D . .

loop_
_atom_site_aniso_label
_atom_site_aniso_U_11
_atom_site_aniso_U_22
_atom_site_aniso_U_33
_atom_site_aniso_U_23
_atom_site_aniso_U_13
_atom_site_aniso_U_12
Zn1 0.0140(4) 0.0080(3) 0.0172(4) -0.0016(2) 0.0037(3) -0.0009(2)
Zn2 0.0126(4) 0.0049(3) 0.0183(4) -0.0013(2) 0.0029(3) 0.0006(2)
Zn3 0.0128(4) 0.0071(3) 0.0282(4) 0.0007(3) 0.0047(3) -0.0010(3)
O1 0.015(2) 0.011(2) 0.040(3) -0.0038(19) 0.0090(19) -0.0029(17)
O2 0.0111(19) 0.0068(19) 0.030(2) -0.0040(17) 0.0028(17) -0.0017(15)
O3 0.019(2) 0.0064(18) 0.019(2) 0.0062(16) 0.0051(16) 0.0022(16)
O4 0.027(2) 0.014(2) 0.021(2) -0.0029(17) 0.0071(18) 0.0030(17)
O5 0.0097(19) 0.0098(19) 0.028(2) 0.0062(17) 0.0040(17) 0.0029(16)
O6 0.015(2) 0.0105(19) 0.026(2) 0.0084(17) 0.0030(17) -0.0011(16)
O7 0.015(2) 0.014(2) 0.015(2) 0.0057(16) 0.0020(16) -0.0021(16)
O8 0.022(2) 0.0099(19) 0.019(2) -0.0021(16) 0.0041(17) -0.0065(17)
O9 0.016(2) 0.0057(19) 0.024(2) 0.0019(15) 0.0070(17) 0.0037(15)
O10 0.015(2) 0.012(2) 0.025(2) 0.0058(17) 0.0108(18) 0.0043(16)
O11 0.014(2) 0.0067(18) 0.016(2) 0.0002(15) 0.0038(16) 0.0006(15)
O12 0.023(2) 0.016(2) 0.035(3) 0.0054(19) 0.001(2) 0.0028(18)
O13 0.019(2) 0.0093(19) 0.030(2) 0.0013(17) 0.0053(18) 0.0004(17)
O14 0.031(3) 0.015(2) 0.019(2) -0.0015(17) 0.0047(18) 0.0029(19)
C1 0.015(3) 0.006(3) 0.012(3) -0.001(2) 0.002(2) -0.005(2)
C2 0.017(3) 0.010(3) 0.006(3) 0.002(2) 0.004(2) 0.001(2)
C3 0.018(3) 0.003(2) 0.009(3) -0.002(2) 0.003(2) 0.000(2)
C4 0.014(3) 0.005(2) 0.009(2) 0.001(2) 0.001(2) -0.002(2)
C5 0.014(3) 0.003(2) 0.007(2) 0.0030(19) 0.001(2) 0.002(2)
C6 0.016(3) 0.008(3) 0.011(3) 0.002(2) 0.003(2) 0.001(2)
C7 0.015(3) 0.006(3) 0.012(3) 0.001(2) 0.001(2) -0.003(2)
C8 0.009(3) 0.008(3) 0.021(3) -0.001(2) 0.001(2) -0.003(2)
C9 0.014(3) 0.012(3) 0.014(3) -0.004(2) 0.003(2) -0.002(2)
C10 0.011(3) 0.005(2) 0.013(3) 0.001(2) 0.002(2) 0.001(2)
C11 0.014(3) 0.004(2) 0.009(2) 0.002(2) -0.001(2) 0.002(2)

loop_
_atom_type_symbol
_atom_type_description
_atom_type_scat_dispersion_real
_atom_type_scat_dispersion_imag
_atom_type_scat_source
C C 0.0033 0.0016 'International Tables Vol C Tables 4.2.6.8 and 6.1.1.4'
H H 0.0000 0.0000 'International Tables Vol C Tables 4.2.6.8 and 6.1.1.4'
O O 0.0106 0.0060 'International Tables Vol C Tables 4.2.6.8 and 6.1.1.4'
Zn Zn 0.2839 1.4301 'International Tables Vol C Tables 4.2.6.8 and 6.1.1.4'

loop_
_geom_angle_atom_site_label_1
_geom_angle_atom_site_label_2
_geom_angle_atom_site_label_3
_geom_angle
_geom_angle_site_symmetry_1
_geom_angle_site_symmetry_3
_geom_angle_publ_flag
O11 Zn1 O5 95.31(15) 2_645 4_545 ?
O11 Zn1 O14 93.93(15) 2_645 . ?
O5 Zn1 O14 90.69(17) 4_545 . ?
O11 Zn1 O8 90.67(15) 2_645 . ?
O5 Zn1 O8 82.07(15) 4_545 . ?
O14 Zn1 O8 171.75(17) . . ?
O11 Zn1 O13 171.56(15) 2_645 . ?
O5 Zn1 O13 93.08(15) 4_545 . ?
O14 Zn1 O13 86.85(16) . . ?
O8 Zn1 O13 89.60(16) . . ?
O11 Zn1 O10 88.51(15) 2_645 2_655 ?
O5 Zn1 O10 175.21(15) 4_545 2_655 ?
O14 Zn1 O10 91.94(16) . 2_655 ?
O8 Zn1 O10 95.02(15) . 2_655 ?
O13 Zn1 O10 83.07(15) . 2_655 ?
O2 Zn2 O9 116.20(16) . 1_565 ?
O2 Zn2 O11 105.38(16) . . ?
O9 Zn2 O11 107.32(15) 1_565 . ?
O2 Zn2 O7 111.15(16) . 5_666 ?
O9 Zn2 O7 126.21(17) 1_565 5_666 ?
O11 Zn2 O7 82.40(15) . 5_666 ?
O2 Zn2 O9 86.86(15) . 5_666 ?
O9 Zn2 O9 76.85(15) 1_565 5_666 ?
O11 Zn2 O9 162.76(15) . 5_666 ?
O7 Zn2 O9 81.84(14) 5_666 5_666 ?
O2 Zn2 Zn3 87.69(11) . . ?
O9 Zn2 Zn3 146.12(11) 1_565 . ?
O11 Zn2 Zn3 40.05(10) . . ?
O7 Zn2 Zn3 55.42(11) 5_666 . ?
O9 Zn2 Zn3 131.05(9) 5_666 . ?
O3 Zn3 O1 100.29(17) 2_655 . ?
O3 Zn3 O11 88.93(15) 2_655 . ?
O1 Zn3 O11 91.27(16) . . ?
O3 Zn3 O6 100.58(16) 2_655 3 ?
O1 Zn3 O6 155.95(17) . 3 ?
O11 Zn3 O6 100.93(15) . 3 ?
O3 Zn3 O12 94.81(17) 2_655 . ?
O1 Zn3 O12 82.16(17) . . ?
O11 Zn3 O12 172.91(16) . . ?
O6 Zn3 O12 84.31(16) 3 . ?
O3 Zn3 Zn2 120.04(11) 2_655 . ?
O1 Zn3 Zn2 64.64(12) . . ?
O11 Zn3 Zn2 38.92(10) . . ?
O6 Zn3 Zn2 113.69(12) 3 . ?
O12 Zn3 Zn2 134.49(13) . . ?
C7 O1 Zn3 144.7(4) . . ?
C7 O2 Zn2 115.2(3) . . ?
C8 O3 Zn3 140.8(4) . 2_655 ?
C9 O5 Zn1 129.8(3) . 4 ?
C9 O6 Zn3 126.6(4) . 3_445 ?
C10 O7 Zn2 121.6(3) . 5_666 ?
C10 O8 Zn1 140.0(4) . . ?
C11 O9 Zn2 124.4(3) . 1_545 ?
C11 O9 Zn2 126.1(3) . 5_666 ?
Zn2 O9 Zn2 103.16(15) 1_545 5_666 ?
C11 O10 Zn1 139.9(4) . 2_655 ?
Zn2 O11 Zn3 101.03(16) . . ?
Zn2 O11 Zn1 111.31(17) . 2_665 ?
Zn3 O11 Zn1 118.02(18) . 2_665 ?
C2 C1 C6 120.6(5) . . ?
C2 C1 C7 122.9(5) . . ?
C6 C1 C7 116.5(5) . . ?
C1 C2 C3 118.9(5) . . ?
C1 C2 C8 121.1(5) . . ?
C3 C2 C8 119.4(5) . . ?
C2 C3 C4 120.4(5) . . ?
C2 C3 C9 119.4(5) . . ?
C4 C3 C9 120.1(5) . . ?
C5 C4 C3 119.6(5) . . ?
C5 C4 C10 118.3(5) . . ?
C3 C4 C10 122.1(5) . . ?
C6 C5 C4 119.7(5) . . ?
C6 C5 C11 117.0(5) . . ?
C4 C5 C11 123.2(5) . . ?
C5 C6 C1 120.5(5) . . ?
O1 C7 O2 124.4(5) . . ?
O1 C7 C1 116.6(5) . . ?
O2 C7 C1 119.0(5) . . ?
O4 C8 O3 123.7(5) . . ?
O4 C8 C2 113.8(5) . . ?
O3 C8 C2 122.5(5) . . ?
O6 C9 O5 124.6(5) . . ?
O6 C9 C3 119.2(5) . . ?
O5 C9 C3 116.2(5) . . ?
O8 C10 O7 122.9(5) . . ?
O8 C10 C4 122.7(5) . . ?
O7 C10 C4 114.4(4) . . ?
O10 C11 O9 125.1(5) . . ?
O10 C11 C5 116.8(5) . . ?
O9 C11 C5 118.1(5) . . ?

loop_
_geom_bond_atom_site_label_1
_geom_bond_atom_site_label_2
_geom_bond_distance
_geom_bond_site_symmetry_2
_geom_bond_publ_flag
Zn1 O11 2.065(4) 2_645 ?
Zn1 O5 2.071(4) 4_545 ?
Zn1 O14 2.073(4) . ?
Zn1 O8 2.076(4) . ?
Zn1 O13 2.091(4) . ?
Zn1 O10 2.128(4) 2_655 ?
Zn2 O2 1.950(4) . ?
Zn2 O9 1.972(4) 1_565 ?
Zn2 O11 2.003(4) . ?
Zn2 O7 2.025(4) 5_666 ?
Zn2 O9 2.334(4) 5_666 ?
Zn2 Zn3 3.1295(9) . ?
Zn3 O3 2.030(4) 2_655 ?
Zn3 O1 2.050(4) . ?
Zn3 O11 2.052(4) . ?
Zn3 O6 2.052(4) 3 ?
Zn3 O12 2.073(4) . ?
O1 C7 1.230(7) . ?
O2 C7 1.265(6) . ?
O3 C8 1.268(6) . ?
O3 Zn3 2.030(4) 2_655 ?
O4 C8 1.239(7) . ?
O5 C9 1.262(7) . ?
O5 Zn1 2.071(4) 4 ?
O6 C9 1.254(6) . ?
O6 Zn3 2.052(4) 3_445 ?
O7 C10 1.292(6) . ?
O7 Zn2 2.025(4) 5_666 ?
O8 C10 1.223(6) . ?
O9 C11 1.288(6) . ?
O9 Zn2 1.972(4) 1_545 ?
O9 Zn2 2.334(4) 5_666 ?
O10 C11 1.215(7) . ?
O10 Zn1 2.128(4) 2_655 ?
O11 Zn1 2.065(4) 2_665 ?
C1 C2 1.387(7) . ?
C1 C6 1.388(7) . ?
C1 C7 1.507(7) . ?
C2 C3 1.395(7) . ?
C2 C8 1.518(7) . ?
C3 C4 1.399(7) . ?
C3 C9 1.499(8) . ?
C4 C5 1.393(7) . ?
C4 C10 1.506(7) . ?
C5 C6 1.379(7) . ?
C5 C11 1.512(7) . ?
